data_7130670
loop_
_publ_author_name
'Yuan, Sitian'
'Liu, Yi'
'Ni, Mengjia'
'Hao, Tianxin'
'Peng, Yiyuan'
'Ding, Qiuping'

_publ_section_title
;
 Fe(acac)<sub>2</sub>/TBHP-promoted synthesis of 11-functionalized
 dibenzodiazepines <i>via</i> alkoxycarbonylation and carboxamidation of
 <i>o</i>-isocyanodiaryl amines.
;
_journal_issue 78
_journal_name_full 'Chemical communications (Cambridge, England)'
_journal_page_first 10985
_journal_page_last 10988
_journal_paper_doi 10.1039/d2cc04348c
_journal_volume 58
_journal_year 2022
_chemical_formula_moiety 'C16 H14 N2 O2'
_chemical_formula_sum 'C16 H14 N2 O2'
_chemical_formula_weight 266.29
_space_group_crystal_system orthorhombic
_space_group_IT_number 43
_space_group_name_Hall 'F 2 -2d'
_space_group_name_H-M_alt 'F d d 2'
_atom_sites_solution_hydrogens geom
_atom_sites_solution_primary iterative
_audit_creation_date 2021-08-30
_audit_creation_method
;
Olex2 1.2
(compiled 2018.05.29 svn.r3508 for OlexSys, GUI svn.r5506)
;
_audit_update_record
;
2022-03-24 deposited with the CCDC.	2022-09-05 downloaded from the CCDC.
;
_cell_angle_alpha 90
_cell_angle_beta 90
_cell_angle_gamma 90
_cell_formula_units_Z 16
_cell_length_a 43.7224(17)
_cell_length_b 14.1940(6)
_cell_length_c 8.7864(3)
_cell_measurement_reflns_used 6556
_cell_measurement_temperature 293(2)
_cell_measurement_theta_max 28.9950
_cell_measurement_theta_min 4.2450
_cell_volume 5452.8(4)
_computing_cell_refinement 'CrysAlisPro 1.171.40.53 (Rigaku OD, 2019)'
_computing_data_collection 'CrysAlisPro 1.171.40.53 (Rigaku OD, 2019)'
_computing_data_reduction 'CrysAlisPro 1.171.40.53 (Rigaku OD, 2019)'
_computing_molecular_graphics 'Olex2 (Dolomanov et al., 2009)'
_computing_publication_material 'Olex2 (Dolomanov et al., 2009)'
_computing_structure_refinement 'ShelXL (Sheldrick, 2015)'
_computing_structure_solution 'olex2.solve (Bourhis et al., 2015)'
_diffrn_ambient_temperature 293(2)
_diffrn_detector 'CCD plate'
_diffrn_detector_area_resol_mean 16.0706
_diffrn_detector_type EosS2
_diffrn_measured_fraction_theta_full 0.991
_diffrn_measured_fraction_theta_max 0.908
_diffrn_measurement_details
;
List of Runs (angles in degrees, time in seconds):

  # Type    Start    End  Width  t~exp~   \w     \q     \k     \f   Frames
#--------------------------------------------------------------------------
  1  \w    -87.00  12.00   0.75   45.54    --  -15.92 -19.00 -90.00  132
  2  \w    -83.00  10.00   0.75   45.54    --  -15.92 -77.00  30.00  124
  3  \w    -89.00 -35.00   0.75   45.54    --  -15.92 178.00 -60.00   72
  4  \w      0.00  41.25   0.75   45.54    --   16.70  57.00-150.00   55
;
_diffrn_measurement_device 'four-circle diffractometer'
_diffrn_measurement_device_type 'SuperNova, Single source at offset/far, EosS2'
_diffrn_measurement_method '\w scans'
_diffrn_orient_matrix_type 'CrysAlisPro convention (1999,Acta A55,543-557)'
_diffrn_orient_matrix_UB_11 0.0146011000
_diffrn_orient_matrix_UB_12 0.0211182000
_diffrn_orient_matrix_UB_13 -0.0083385000
_diffrn_orient_matrix_UB_21 0.0070611000
_diffrn_orient_matrix_UB_22 -0.0437534000
_diffrn_orient_matrix_UB_23 0.0171063000
_diffrn_orient_matrix_UB_31 -0.0000113000
_diffrn_orient_matrix_UB_32 -0.0118466000
_diffrn_orient_matrix_UB_33 -0.0784213000
_diffrn_radiation_monochromator mirror
_diffrn_radiation_probe x-ray
_diffrn_radiation_type MoK\a
_diffrn_radiation_wavelength 0.71073
_diffrn_reflns_av_R_equivalents 0.0156
_diffrn_reflns_av_unetI/netI 0.0150
_diffrn_reflns_Laue_measured_fraction_full 0.991
_diffrn_reflns_Laue_measured_fraction_max 0.908
_diffrn_reflns_limit_h_max 53
_diffrn_reflns_limit_h_min -57
_diffrn_reflns_limit_k_max 19
_diffrn_reflns_limit_k_min -18
_diffrn_reflns_limit_l_max 11
_diffrn_reflns_limit_l_min -10
_diffrn_reflns_number 8647
_diffrn_reflns_point_group_measured_fraction_full 0.994
_diffrn_reflns_point_group_measured_fraction_max 0.906
_diffrn_reflns_theta_full 25.242
_diffrn_reflns_theta_max 29.198
_diffrn_reflns_theta_min 3.423
_diffrn_source 'micro-focus sealed X-ray tube'
_diffrn_source_type 'SuperNova (Mo) X-ray Source'
_exptl_absorpt_coefficient_mu 0.087
_exptl_absorpt_correction_T_max 1.00000
_exptl_absorpt_correction_T_min 0.70949
_exptl_absorpt_correction_type multi-scan
_exptl_absorpt_process_details
;
CrysAlisPro 1.171.40.53 (Rigaku Oxford Diffraction, 2019)
Empirical absorption correction using spherical harmonics,
 implemented in SCALE3 ABSPACK scaling algorithm.
;
_exptl_crystal_colour yellow
_exptl_crystal_density_diffrn 1.297
_exptl_crystal_density_method 'not measured'
_exptl_crystal_description block
_exptl_crystal_F_000 2240
_exptl_crystal_size_max 0.03
_exptl_crystal_size_mid 0.02
_exptl_crystal_size_min 0.01
_refine_diff_density_max 0.169
_refine_diff_density_min -0.174
_refine_diff_density_rms 0.030
_refine_ls_abs_structure_details
;
 Refined as a perfect inversion twin.
;
_refine_ls_abs_structure_Flack 0.5
_refine_ls_extinction_method none
_refine_ls_goodness_of_fit_ref 0.930
_refine_ls_hydrogen_treatment constr
_refine_ls_matrix_type full
_refine_ls_number_parameters 183
_refine_ls_number_reflns 2909
_refine_ls_number_restraints 1
_refine_ls_restrained_S_all 0.929
_refine_ls_R_factor_all 0.0358
_refine_ls_R_factor_gt 0.0344
_refine_ls_shift/su_max 0.001
_refine_ls_shift/su_mean 0.000
_refine_ls_structure_factor_coef Fsqd
_refine_ls_weighting_details 'w=1/[\s^2^(Fo^2^)+(0.0361P)^2^+6.7467P] where P=(Fo^2^+2Fc^2^)/3'
_refine_ls_weighting_scheme calc
_refine_ls_wR_factor_gt 0.0819
_refine_ls_wR_factor_ref 0.0829
_reflns_Friedel_coverage 0.880
_reflns_Friedel_fraction_full 0.997
_reflns_Friedel_fraction_max 0.904
_reflns_number_gt 2788
_reflns_number_total 2909
_reflns_threshold_expression 'I > 2\s(I)'
_cod_data_source_file d2cc04348c2.cif
_cod_data_source_block yst7102
_cod_depositor_comments 'Adding full bibliography for 7130670--7130671.cif.'
_cod_database_code 7130670
_shelx_shelxl_version_number 2017/1
_shelx_space_group_comment
;
The symmetry employed for this shelxl refinement is uniquely defined
by the following loop, which should always be used as a source of
symmetry information in preference to the above space-group names.
They are only intended as comments.
;
_reflns_odcompleteness_completeness 99.49
_reflns_odcompleteness_iscentric 1
_reflns_odcompleteness_theta 26.32
_olex2_refinement_description
;
1. Fixed Uiso
 At 1.2 times of:
  All C(H) groups
 At 1.5 times of:
  All C(H,H,H) groups
2.a Aromatic/amide H refined with riding coordinates:
 C3(H3), C10(H10), C12(H12), C11(H11), C4(H4), C6(H6), C13(H13), C5(H5)
2.b Idealised Me refined as rotating group:
 C16(H16A,H16B,H16C), C1(H1A,H1B,H1C)
;
_olex2_submission_special_instructions 'No special instructions were received'
_oxdiff_exptl_absorpt_empirical_details
;
Empirical correction (ABSPACK) includes:
- Absorption correction using spherical harmonics
- Frame scaling
;
_oxdiff_exptl_absorpt_empirical_full_max 1.415
_oxdiff_exptl_absorpt_empirical_full_min 0.691

loop_
_space_group_symop_operation_xyz
'x, y, z'
'-x, -y, z'
'-x+1/4, y+1/4, z+1/4'
'x+1/4, -y+1/4, z+1/4'
'x, y+1/2, z+1/2'
'-x, -y+1/2, z+1/2'
'-x+1/4, y+3/4, z+3/4'
'x+1/4, -y+3/4, z+3/4'
'x+1/2, y, z+1/2'
'-x+1/2, -y, z+1/2'
'-x+3/4, y+1/4, z+3/4'
'x+3/4, -y+1/4, z+3/4'
'x+1/2, y+1/2, z'
'-x+1/2, -y+1/2, z'
'-x+3/4, y+3/4, z+1/4'
'x+3/4, -y+3/4, z+1/4'

loop_
_atom_site_label
_atom_site_type_symbol
_atom_site_fract_x
_atom_site_fract_y
_atom_site_fract_z
_atom_site_U_iso_or_equiv
_atom_site_adp_type
_atom_site_occupancy
_atom_site_site_symmetry_order
_atom_site_calc_flag
_atom_site_refinement_flags_posn
_atom_site_refinement_flags_adp
_atom_site_refinement_flags_occupancy
_atom_site_disorder_assembly
_atom_site_disorder_group
O1 O 0.54047(4) 0.98991(11) 0.58888(18) 0.0511(4) Uani 1 1 d . . . . .
N2 N 0.56059(4) 0.82726(12) 0.4949(2) 0.0346(3) Uani 1 1 d . . . . .
N1 N 0.60250(4) 0.80577(12) 0.2463(2) 0.0361(4) Uani 1 1 d . . . . .
C2 C 0.57694(5) 0.82844(13) 0.1517(2) 0.0360(4) Uani 1 1 d . . . . .
C9 C 0.57417(4) 0.73950(14) 0.4602(2) 0.0340(4) Uani 1 1 d . . . . .
O2 O 0.53629(5) 1.04245(12) 0.3516(2) 0.0633(5) Uani 1 1 d . . . . .
C15 C 0.54118(4) 0.98017(14) 0.4388(2) 0.0349(4) Uani 1 1 d . . . . .
C3 C 0.57730(6) 0.81942(17) -0.0054(3) 0.0528(6) Uani 1 1 d . . . . .
H3 H 0.594877 0.798239 -0.054174 0.063 Uiso 1 1 calc R . . . .
C10 C 0.56782(5) 0.66458(16) 0.5574(3) 0.0453(5) Uani 1 1 d . . . . .
H10 H 0.553676 0.672468 0.635392 0.054 Uiso 1 1 calc R . . . .
C12 C 0.60427(6) 0.56862(17) 0.4281(3) 0.0547(6) Uani 1 1 d . . . . .
H12 H 0.614407 0.511385 0.417507 0.066 Uiso 1 1 calc R . . . .
C11 C 0.58217(6) 0.57887(17) 0.5396(3) 0.0538(6) Uani 1 1 d . . . . .
H11 H 0.577050 0.528337 0.601922 0.065 Uiso 1 1 calc R . . . .
C14 C 0.59610(4) 0.72834(13) 0.3454(2) 0.0335(4) Uani 1 1 d . . . . .
C4 C 0.55156(8) 0.8419(2) -0.0900(3) 0.0703(9) Uani 1 1 d . . . . .
H4 H 0.552051 0.836987 -0.195500 0.084 Uiso 1 1 calc R . . . .
C8 C 0.55134(4) 0.88238(13) 0.3900(2) 0.0317(4) Uani 1 1 d . . . . .
C6 C 0.52482(6) 0.88334(19) 0.1370(3) 0.0544(6) Uani 1 1 d . . . . .
H6 H 0.507103 0.904967 0.183950 0.065 Uiso 1 1 calc R . . . .
C16 C 0.53446(6) 1.0841(2) 0.6452(3) 0.0601(7) Uani 1 1 d . . . . .
H16A H 0.547302 1.128317 0.592853 0.090 Uiso 1 1 calc GR . . . .
H16B H 0.538699 1.086530 0.752365 0.090 Uiso 1 1 calc GR . . . .
H16C H 0.513387 1.099758 0.627818 0.090 Uiso 1 1 calc GR . . . .
C7 C 0.55063(4) 0.86339(14) 0.2241(2) 0.0350(4) Uani 1 1 d . . . . .
C1 C 0.63263(6) 0.80532(18) 0.1739(3) 0.0541(6) Uani 1 1 d . . . . .
H1A H 0.633613 0.754959 0.101091 0.081 Uiso 1 1 calc GR . . . .
H1B H 0.648129 0.796382 0.249882 0.081 Uiso 1 1 calc GR . . . .
H1C H 0.635916 0.864337 0.123039 0.081 Uiso 1 1 calc GR . . . .
C13 C 0.61139(5) 0.64227(15) 0.3329(3) 0.0447(5) Uani 1 1 d . . . . .
H13 H 0.626520 0.634740 0.259561 0.054 Uiso 1 1 calc R . . . .
C5 C 0.52545(8) 0.8711(2) -0.0187(3) 0.0747(10) Uani 1 1 d . . . . .
H5 H 0.507947 0.882927 -0.075689 0.090 Uiso 1 1 calc R . . . .

loop_
_atom_site_aniso_label
_atom_site_aniso_U_11
_atom_site_aniso_U_22
_atom_site_aniso_U_33
_atom_site_aniso_U_23
_atom_site_aniso_U_13
_atom_site_aniso_U_12
O1 0.0695(11) 0.0467(9) 0.0370(9) -0.0100(7) 0.0080(7) 0.0076(7)
N2 0.0388(8) 0.0361(8) 0.0290(8) -0.0001(7) 0.0026(6) -0.0006(7)
N1 0.0351(8) 0.0347(8) 0.0386(9) 0.0026(8) 0.0082(7) 0.0019(6)
C2 0.0489(11) 0.0281(9) 0.0311(10) 0.0030(8) 0.0038(8) 0.0041(8)
C9 0.0383(9) 0.0328(9) 0.0310(10) 0.0014(8) -0.0028(8) 0.0000(8)
O2 0.0976(15) 0.0440(9) 0.0483(11) -0.0004(8) -0.0060(10) 0.0215(9)
C15 0.0301(9) 0.0381(10) 0.0366(11) -0.0042(9) 0.0009(7) 0.0017(7)
C3 0.0801(16) 0.0448(13) 0.0333(11) -0.0006(10) 0.0108(12) 0.0133(11)
C10 0.0577(13) 0.0436(12) 0.0346(11) 0.0066(10) 0.0027(9) -0.0024(9)
C12 0.0693(15) 0.0374(12) 0.0573(16) 0.0048(11) -0.0040(12) 0.0149(10)
C11 0.0782(17) 0.0382(11) 0.0450(14) 0.0141(10) -0.0014(12) -0.0008(11)
C14 0.0341(9) 0.0328(9) 0.0337(10) 0.0006(8) -0.0035(7) 0.0007(7)
C4 0.114(2) 0.0689(18) 0.0278(12) -0.0049(13) -0.0114(14) 0.0234(18)
C8 0.0282(8) 0.0362(9) 0.0308(10) -0.0021(8) 0.0020(7) 0.0001(7)
C6 0.0558(14) 0.0635(15) 0.0440(14) -0.0097(12) -0.0139(11) 0.0195(11)
C16 0.0619(15) 0.0582(15) 0.0600(17) -0.0275(13) 0.0070(13) 0.0031(12)
C7 0.0419(11) 0.0355(10) 0.0277(10) -0.0019(8) -0.0027(8) 0.0033(8)
C1 0.0461(12) 0.0500(13) 0.0661(17) 0.0011(13) 0.0236(11) -0.0011(10)
C13 0.0449(11) 0.0413(11) 0.0479(14) 0.0014(10) 0.0013(10) 0.0100(9)
C5 0.093(2) 0.083(2) 0.0477(17) -0.0134(16) -0.0314(15) 0.0311(17)

loop_
_atom_type_symbol
_atom_type_description
_atom_type_scat_dispersion_real
_atom_type_scat_dispersion_imag
_atom_type_scat_source
C C 0.0033 0.0016 'International Tables Vol C Tables 4.2.6.8 and 6.1.1.4'
H H 0.0000 0.0000 'International Tables Vol C Tables 4.2.6.8 and 6.1.1.4'
N N 0.0061 0.0033 'International Tables Vol C Tables 4.2.6.8 and 6.1.1.4'
O O 0.0106 0.0060 'International Tables Vol C Tables 4.2.6.8 and 6.1.1.4'

loop_
_geom_angle_atom_site_label_1
_geom_angle_atom_site_label_2
_geom_angle_atom_site_label_3
_geom_angle
_geom_angle_site_symmetry_1
_geom_angle_site_symmetry_3
_geom_angle_publ_flag
C15 O1 C16 116.1(2) . . ?
C8 N2 C9 121.27(17) . . ?
C2 N1 C14 111.97(15) . . ?
C2 N1 C1 116.87(18) . . ?
C14 N1 C1 115.97(17) . . ?
C3 C2 N1 123.3(2) . . ?
C3 C2 C7 119.5(2) . . ?
C7 C2 N1 117.15(18) . . ?
C10 C9 N2 117.25(18) . . ?
C10 C9 C14 119.46(18) . . ?
C14 C9 N2 122.84(17) . . ?
O1 C15 C8 112.50(17) . . ?
O2 C15 O1 124.0(2) . . ?
O2 C15 C8 123.35(18) . . ?
C4 C3 C2 120.2(2) . . ?
C11 C10 C9 120.9(2) . . ?
C13 C12 C11 120.6(2) . . ?
C10 C11 C12 119.4(2) . . ?
C9 C14 N1 119.05(16) . . ?
C13 C14 N1 122.06(18) . . ?
C13 C14 C9 118.89(18) . . ?
C5 C4 C3 120.1(2) . . ?
N2 C8 C15 116.74(17) . . ?
N2 C8 C7 127.26(18) . . ?
C7 C8 C15 115.94(16) . . ?
C5 C6 C7 120.2(3) . . ?
C2 C7 C8 119.49(18) . . ?
C6 C7 C2 119.1(2) . . ?
C6 C7 C8 121.36(19) . . ?
C12 C13 C14 120.6(2) . . ?
C4 C5 C6 120.6(3) . . ?

loop_
_geom_bond_atom_site_label_1
_geom_bond_atom_site_label_2
_geom_bond_distance
_geom_bond_site_symmetry_2
_geom_bond_publ_flag
O1 C15 1.326(3) . ?
O1 C16 1.449(3) . ?
N2 C9 1.413(3) . ?
N2 C8 1.274(3) . ?
N1 C2 1.429(3) . ?
N1 C14 1.430(3) . ?
N1 C1 1.463(3) . ?
C2 C3 1.386(3) . ?
C2 C7 1.405(3) . ?
C9 C10 1.392(3) . ?
C9 C14 1.401(3) . ?
O2 C15 1.190(3) . ?
C15 C8 1.519(3) . ?
C3 C4 1.386(4) . ?
C10 C11 1.378(3) . ?
C12 C11 1.383(4) . ?
C12 C13 1.374(3) . ?
C14 C13 1.397(3) . ?
C4 C5 1.367(5) . ?
C8 C7 1.483(3) . ?
C6 C7 1.393(3) . ?
C6 C5 1.379(4) . ?
